data_4000848
loop_
_publ_author_name
'Murata, Tsuyoshi'
'Shao, Xiangfeng'
'Nakano, Yoshiaki'
'Yamochi, Hideki'
'Uruichi, Mikio'
'Yakushi, Kyuya'
'Saito, Gunzi'
'Tanaka, Koichiro'

_publ_section_title
;
 Tuning of Multi-Instabilities in Organic Alloy,
 [(EDO-TTF)1&#x2212;x(MeEDO-TTF)x]2PF6
;
_journal_issue 10
_journal_name_full 'Chemistry of Materials'
_journal_page_first 3121
_journal_paper_doi 10.1021/cm100051b
_journal_volume 22
_journal_year 2010
_chemical_formula_moiety 'C16.10 H12.20 O4 S8, F6 P1'
_chemical_formula_sum 'C16.1 H12.2 F6 O4 P S8'
_chemical_formula_weight 671.11
_chemical_name_common (Me0.05EDO-TTF)2PF6
_chemical_name_systematic
;
 ?
;
_space_group_IT_number 2
_symmetry_cell_setting triclinic
_symmetry_space_group_name_Hall '-P 1'
_symmetry_space_group_name_H-M 'P -1'
_atom_sites_solution_hydrogens geom
_atom_sites_solution_primary direct
_atom_sites_solution_secondary difmap
_audit_creation_method SHELXL-97
_cell_angle_alpha 93.387(9)
_cell_angle_beta 75.134(9)
_cell_angle_gamma 97.300(10)
_cell_formula_units_Z 1
_cell_length_a 7.2000(7)
_cell_length_b 7.3260(15)
_cell_length_c 11.970(2)
_cell_measurement_temperature 270(2)
_cell_volume 605.07(17)
_computing_cell_refinement MAC-DENZO
_computing_data_collection 'DIP software (MAC Science)'
_computing_data_reduction MAC-DENZO
_computing_molecular_graphics 'ORTEP III'
_computing_structure_refinement 'SHELXL-97 (Sheldrick, 1997)'
_computing_structure_solution 'SIR 2004'
_diffrn_ambient_temperature 270(2)
_diffrn_measured_fraction_theta_full 0.913
_diffrn_measured_fraction_theta_max 0.913
_diffrn_measurement_device_type 'Mac Science DIP-2020K'
_diffrn_measurement_method theta/2theta
_diffrn_radiation_monochromator graphite
_diffrn_radiation_source 'fine-focus sealed tube'
_diffrn_radiation_type MoK\a
_diffrn_radiation_wavelength 0.71073
_diffrn_reflns_av_R_equivalents 0.0000
_diffrn_reflns_av_sigmaI/netI 0.0313
_diffrn_reflns_limit_h_max 8
_diffrn_reflns_limit_h_min 0
_diffrn_reflns_limit_k_max 8
_diffrn_reflns_limit_k_min -8
_diffrn_reflns_limit_l_max 14
_diffrn_reflns_limit_l_min -14
_diffrn_reflns_number 2152
_diffrn_reflns_theta_full 25.97
_diffrn_reflns_theta_max 25.97
_diffrn_reflns_theta_min 2.80
_exptl_absorpt_coefficient_mu 0.876
_exptl_absorpt_correction_type none
_exptl_crystal_colour black
_exptl_crystal_density_diffrn 1.842
_exptl_crystal_density_method 'not measured'
_exptl_crystal_description platelet
_exptl_crystal_F_000 338
_exptl_crystal_size_max 0.70
_exptl_crystal_size_mid 0.60
_exptl_crystal_size_min 0.05
_refine_diff_density_max 0.462
_refine_diff_density_min -0.301
_refine_diff_density_rms 0.076
_refine_ls_extinction_method none
_refine_ls_goodness_of_fit_ref 1.090
_refine_ls_hydrogen_treatment mixed
_refine_ls_matrix_type full
_refine_ls_number_parameters 188
_refine_ls_number_reflns 2152
_refine_ls_number_restraints 0
_refine_ls_restrained_S_all 1.090
_refine_ls_R_factor_all 0.0660
_refine_ls_R_factor_gt 0.0500
_refine_ls_shift/su_max 0.000
_refine_ls_shift/su_mean 0.000
_refine_ls_structure_factor_coef Fsqd
_refine_ls_weighting_details 'calc w=1/[\s^2^(Fo^2^)+(0.0996P)^2^+0.0950P] where P=(Fo^2^+2Fc^2^)/3'
_refine_ls_weighting_scheme calc
_refine_ls_wR_factor_gt 0.1498
_refine_ls_wR_factor_ref 0.1622
_reflns_number_gt 1569
_reflns_number_total 2152
_reflns_threshold_expression >2sigma(I)
_cod_data_source_file cm100051b_si_002.cif
_cod_data_source_block x=0.05_270K
_cod_original_cell_volume 605.07(18)
_cod_original_formula_sum 'C16.10 H12.20 F6 O4 P S8'
_cod_database_code 4000848

loop_
_symmetry_equiv_pos_as_xyz
'x, y, z'
'-x, -y, -z'

loop_
_atom_site_label
_atom_site_type_symbol
_atom_site_fract_x
_atom_site_fract_y
_atom_site_fract_z
_atom_site_U_iso_or_equiv
_atom_site_adp_type
_atom_site_occupancy
_atom_site_symmetry_multiplicity
_atom_site_calc_flag
_atom_site_refinement_flags
_atom_site_disorder_assembly
_atom_site_disorder_group
S3 S 0.38974(12) 0.31324(13) 0.68086(8) 0.0491(3) Uani 1 1 d . . .
S4 S 0.21761(13) 0.15746(13) 0.46491(9) 0.0534(3) Uani 1 1 d . . .
S5 S 0.78362(11) 0.34359(13) 0.52402(7) 0.0462(3) Uani 1 1 d . . .
S6 S 0.61104(14) 0.18820(14) 0.31317(8) 0.0546(3) Uani 1 1 d . . .
O11 O 0.5461(4) 0.4109(4) 0.8567(2) 0.0645(8) Uani 1 1 d . . .
O12 O 0.9293(3) 0.4335(4) 0.7040(2) 0.0614(7) Uani 1 1 d . . .
C1 C 0.5364(4) 0.2864(5) 0.5420(3) 0.0410(7) Uani 1 1 d . . .
C2 C 0.4629(5) 0.2190(5) 0.4506(3) 0.0426(8) Uani 1 1 d . . .
C7 C 0.5842(5) 0.3777(5) 0.7407(3) 0.0484(8) Uani 1 1 d . A .
C8 C 0.2417(7) 0.0917(6) 0.3220(4) 0.0671(11) Uani 1 1 d . . .
H8 H 0.1264 0.0458 0.2920 0.081 Uiso 1 1 calc R . .
C9 C 0.7617(5) 0.3883(5) 0.6704(3) 0.0467(8) Uani 1 1 d . A .
C10 C 0.4216(7) 0.1046(6) 0.2523(4) 0.0675(12) Uani 1 1 d . . .
H10 H 0.4454 0.0673 0.1686 0.081 Uiso 1 1 calc R . .
C13A C 0.7105(10) 0.3947(14) 0.8995(6) 0.067(3) Uiso 0.676(19) 1 d P A 1
C14A C 0.8894(10) 0.5062(15) 0.8222(6) 0.063(2) Uiso 0.676(19) 1 d P A 1
C13B C 0.7297(18) 0.506(3) 0.8892(11) 0.059(5) Uiso 0.324(19) 1 d P A 2
C14B C 0.903(2) 0.435(3) 0.8257(12) 0.059(4) Uiso 0.324(19) 1 d P A 2
P16 P 0.0000 0.0000 0.0000 0.0588(4) Uani 1 2 d S . 2
F17A F 0.058(3) 0.0159(16) 0.1168(11) 0.141(7) Uani 0.514(18) 1 d P B 2
F18A F 0.101(3) 0.1920(19) -0.0376(11) 0.148(6) Uani 0.514(18) 1 d P . 2
F19A F 0.179(3) -0.100(4) -0.0540(9) 0.212(13) Uani 0.514(18) 1 d P B 2
F17B F -0.037(3) -0.032(4) 0.1263(10) 0.200(10) Uani 0.486(18) 1 d P . 2
F18B F 0.046(3) -0.192(2) -0.0347(19) 0.160(11) Uani 0.486(18) 1 d P . 2
F19B F 0.2121(13) 0.046(2) 0.0000(14) 0.139(6) Uani 0.486(18) 1 d P B 2

loop_
_atom_site_aniso_label
_atom_site_aniso_U_11
_atom_site_aniso_U_22
_atom_site_aniso_U_33
_atom_site_aniso_U_23
_atom_site_aniso_U_13
_atom_site_aniso_U_12
S3 0.0347(5) 0.0543(6) 0.0539(5) -0.0001(4) -0.0024(3) 0.0073(4)
S4 0.0416(5) 0.0501(6) 0.0704(6) 0.0009(5) -0.0184(4) 0.0040(4)
S5 0.0327(5) 0.0554(6) 0.0479(5) 0.0014(4) -0.0053(3) 0.0057(4)
S6 0.0550(6) 0.0526(6) 0.0530(6) -0.0021(4) -0.0074(4) 0.0088(4)
O11 0.0574(16) 0.083(2) 0.0488(15) -0.0053(14) -0.0041(11) 0.0134(14)
O12 0.0421(14) 0.084(2) 0.0581(16) -0.0044(14) -0.0160(11) 0.0054(12)
C1 0.0305(16) 0.0382(19) 0.0530(19) 0.0047(14) -0.0060(13) 0.0072(13)
C2 0.0387(18) 0.0352(18) 0.054(2) -0.0005(15) -0.0110(14) 0.0075(13)
C7 0.0456(19) 0.052(2) 0.0452(19) 0.0015(16) -0.0063(14) 0.0071(15)
C8 0.072(3) 0.057(3) 0.079(3) 0.001(2) -0.037(2) -0.001(2)
C9 0.0421(18) 0.052(2) 0.0461(19) 0.0010(16) -0.0103(13) 0.0085(15)
C10 0.096(3) 0.052(3) 0.060(3) -0.003(2) -0.032(2) 0.007(2)
P16 0.0722(10) 0.0610(10) 0.0470(8) -0.0041(7) -0.0237(6) 0.0061(7)
F17A 0.252(17) 0.110(7) 0.120(11) -0.049(6) -0.144(13) 0.061(8)
F18A 0.211(14) 0.093(8) 0.131(9) 0.046(6) -0.055(8) -0.064(8)
F19A 0.187(15) 0.39(3) 0.080(6) -0.034(12) -0.012(8) 0.188(19)
F17B 0.188(15) 0.37(3) 0.047(6) 0.043(10) -0.007(7) 0.086(14)
F18B 0.24(2) 0.091(8) 0.21(2) -0.083(11) -0.154(19) 0.097(12)
F19B 0.063(5) 0.208(14) 0.144(12) -0.001(9) -0.037(6) -0.008(5)

loop_
_atom_type_symbol
_atom_type_description
_atom_type_scat_dispersion_real
_atom_type_scat_dispersion_imag
_atom_type_scat_source
C C 0.0033 0.0016 'International Tables Vol C Tables 4.2.6.8 and 6.1.1.4'
H H 0.0000 0.0000 'International Tables Vol C Tables 4.2.6.8 and 6.1.1.4'
O O 0.0106 0.0060 'International Tables Vol C Tables 4.2.6.8 and 6.1.1.4'
F F 0.0171 0.0103 'International Tables Vol C Tables 4.2.6.8 and 6.1.1.4'
P P 0.1023 0.0942 'International Tables Vol C Tables 4.2.6.8 and 6.1.1.4'
S S 0.1246 0.1234 'International Tables Vol C Tables 4.2.6.8 and 6.1.1.4'

loop_
_geom_angle_atom_site_label_1
_geom_angle_atom_site_label_2
_geom_angle_atom_site_label_3
_geom_angle
_geom_angle_site_symmetry_1
_geom_angle_site_symmetry_3
C7 S3 C1 93.45(16) . .
C8 S4 C2 95.0(2) . .
C9 S5 C1 93.49(16) . .
C2 S6 C10 94.4(2) . .
C7 O11 C13A 111.4(3) . .
C7 O11 C13B 109.9(5) . .
C13A O11 C13B 31.9(5) . .
C9 O12 C14B 113.5(6) . .
C9 O12 C14A 110.6(4) . .
C14B O12 C14A 22.0(7) . .
C2 C1 S5 120.9(3) . .
C2 C1 S3 122.3(3) . .
S5 C1 S3 116.8(2) . .
C1 C2 S4 122.4(3) . .
C1 C2 S6 121.9(3) . .
S4 C2 S6 115.7(2) . .
C9 C7 O11 124.2(3) . .
C9 C7 S3 118.0(3) . .
O11 C7 S3 117.8(2) . .
C10 C8 S4 117.4(3) . .
C7 C9 O12 125.2(3) . .
C7 C9 S5 118.0(3) . .
O12 C9 S5 116.7(2) . .
C8 C10 S6 117.5(3) . .
O11 C13A C14A 108.7(7) . .
O12 C14A C13A 111.0(7) . .
C14B C13B O11 113.4(13) . .
O12 C14B C13B 113.7(13) . .
F17B P16 F17B 180.0(17) . 2
F17B P16 F18B 93.7(11) . .
F17B P16 F18B 86.3(11) 2 .
F17B P16 F18B 86.3(11) . 2
F17B P16 F18B 93.7(11) 2 2
F18B P16 F18B 180.0(18) . 2
F17B P16 F19B 93.5(8) . 2
F17B P16 F19B 86.5(8) 2 2
F18B P16 F19B 93.3(7) . 2
F18B P16 F19B 86.7(7) 2 2
F17B P16 F19B 86.5(8) . .
F17B P16 F19B 93.5(8) 2 .
F18B P16 F19B 86.7(7) . .
F18B P16 F19B 93.3(7) 2 .
F19B P16 F19B 180.0(12) 2 .
F17B P16 F18A 65.4(10) . 2
F17B P16 F18A 114.6(10) 2 2
F18B P16 F18A 45.9(7) . 2
F18B P16 F18A 134.1(7) 2 2
F19B P16 F18A 61.5(7) 2 2
F19B P16 F18A 118.5(7) . 2
F17B P16 F18A 114.6(10) . .
F17B P16 F18A 65.4(10) 2 .
F18B P16 F18A 134.1(7) . .
F18B P16 F18A 45.9(7) 2 .
F19B P16 F18A 118.5(7) 2 .
F19B P16 F18A 61.5(7) . .
F18A P16 F18A 180.0(8) 2 .
F17B P16 F19A 103.3(8) . .
F17B P16 F19A 76.7(8) 2 .
F18B P16 F19A 41.7(9) . .
F18B P16 F19A 138.3(9) 2 .
F19B P16 F19A 132.0(9) 2 .
F19B P16 F19A 48.0(9) . .
F18A P16 F19A 85.2(10) 2 .
F18A P16 F19A 94.8(10) . .
F17B P16 F19A 76.7(8) . 2
F17B P16 F19A 103.3(8) 2 2
F18B P16 F19A 138.3(9) . 2
F18B P16 F19A 41.7(9) 2 2
F19B P16 F19A 48.0(9) 2 2
F19B P16 F19A 132.0(9) . 2
F18A P16 F19A 94.8(10) 2 2
F18A P16 F19A 85.2(10) . 2
F19A P16 F19A 180.0(15) . 2
F17B P16 F17A 26.8(9) . .
F17B P16 F17A 153.2(9) 2 .
F18B P16 F17A 98.6(7) . .
F18B P16 F17A 81.4(7) 2 .
F19B P16 F17A 119.2(7) 2 .
F19B P16 F17A 60.8(7) . .
F18A P16 F17A 86.5(7) 2 .
F18A P16 F17A 93.5(7) . .
F19A P16 F17A 89.4(7) . .
F19A P16 F17A 90.6(7) 2 .
F17B P16 F17A 153.2(9) . 2
F17B P16 F17A 26.8(9) 2 2
F18B P16 F17A 81.4(7) . 2
F18B P16 F17A 98.6(7) 2 2
F19B P16 F17A 60.8(7) 2 2
F19B P16 F17A 119.2(7) . 2
F18A P16 F17A 93.5(7) 2 2
F18A P16 F17A 86.5(7) . 2
F19A P16 F17A 90.6(7) . 2
F19A P16 F17A 89.4(7) 2 2
F17A P16 F17A 180.0(3) . 2
F17B F17A P16 72.1(14) . .
F17B F17A F19B 128.0(18) . .
P16 F17A F19B 58.7(5) . .
F18B F18A P16 65.4(7) 2 .
F18B F18A F19B 105.4(12) 2 .
P16 F18A F19B 58.8(5) . .
F18B F18A F17B 100.1(11) 2 2
P16 F18A F17B 56.1(6) . 2
F19B F18A F17B 86.6(10) . 2
F18B F19A F19B 125.5(13) . .
F18B F19A P16 66.9(8) . .
F19B F19A P16 65.1(7) . .
F17A F17B P16 81.1(17) . .
F17A F17B F18A 124(2) . 2
P16 F17B F18A 58.5(7) . 2
F19A F18B F18A 133.7(15) . 2
F19A F18B P16 71.4(10) . .
F18A F18B P16 68.8(7) 2 .
F19A F19B P16 66.9(7) . .
F19A F19B F17A 101.4(11) . .
P16 F19B F17A 60.6(5) . .
F19A F19B F18A 107.1(10) . .
P16 F19B F18A 59.7(5) . .
F17A F19B F18A 92.4(8) . .

loop_
_geom_bond_atom_site_label_1
_geom_bond_atom_site_label_2
_geom_bond_distance
_geom_bond_site_symmetry_2
S3 C7 1.733(4) .
S3 C1 1.741(3) .
S4 C8 1.720(5) .
S4 C2 1.733(3) .
S5 C9 1.734(4) .
S5 C1 1.736(3) .
S6 C2 1.735(4) .
S6 C10 1.735(5) .
O11 C7 1.358(4) .
O11 C13A 1.425(7) .
O11 C13B 1.544(14) .
O12 C9 1.364(4) .
O12 C14B 1.419(15) .
O12 C14A 1.452(8) .
C1 C2 1.375(5) .
C7 C9 1.333(5) .
C8 C10 1.344(6) .
C13A C14A 1.547(12) .
C13B C14B 1.43(2) .
P16 F17B 1.494(11) .
P16 F17B 1.494(11) 2
P16 F18B 1.498(9) .
P16 F18B 1.498(9) 2
P16 F19B 1.521(7) 2
P16 F19B 1.521(7) .
P16 F18A 1.536(8) 2
P16 F18A 1.536(8) .
P16 F19A 1.543(10) .
P16 F19A 1.543(10) 2
P16 F17A 1.551(9) .
P16 F17A 1.551(9) 2
F17A F17B 0.71(2) .
F17A F19B 1.554(18) .
F18A F18B 1.183(17) 2
F18A F19B 1.562(17) .
F18A F17B 1.64(2) 2
F19A F18B 1.08(2) .
F19A F19B 1.25(2) .
F17B F18A 1.64(2) 2
F18B F18A 1.183(17) 2

loop_
_geom_torsion_atom_site_label_1
_geom_torsion_atom_site_label_2
_geom_torsion_atom_site_label_3
_geom_torsion_atom_site_label_4
_geom_torsion
_geom_torsion_site_symmetry_1
_geom_torsion_site_symmetry_4
C9 S5 C1 C2 -174.0(3) . .
C9 S5 C1 S3 4.4(2) . .
C7 S3 C1 C2 174.7(3) . .
C7 S3 C1 S5 -3.7(2) . .
S5 C1 C2 S4 179.16(17) . .
S3 C1 C2 S4 0.8(5) . .
S5 C1 C2 S6 -0.2(5) . .
S3 C1 C2 S6 -178.57(18) . .
C8 S4 C2 C1 179.9(3) . .
C8 S4 C2 S6 -0.7(2) . .
C10 S6 C2 C1 179.9(3) . .
C10 S6 C2 S4 0.4(2) . .
C13A O11 C7 C9 -20.4(7) . .
C13B O11 C7 C9 13.7(9) . .
C13A O11 C7 S3 158.3(5) . .
C13B O11 C7 S3 -167.6(8) . .
C1 S3 C7 C9 1.0(3) . .
C1 S3 C7 O11 -177.8(3) . .
C2 S4 C8 C10 0.8(4) . .
O11 C7 C9 O12 0.0(6) . .
S3 C7 C9 O12 -178.7(3) . .
O11 C7 C9 S5 -179.4(3) . .
S3 C7 C9 S5 1.9(4) . .
C14B O12 C9 C7 11.6(11) . .
C14A O12 C9 C7 -12.0(7) . .
C14B O12 C9 S5 -169.1(10) . .
C14A O12 C9 S5 167.4(5) . .
C1 S5 C9 C7 -3.7(3) . .
C1 S5 C9 O12 176.8(3) . .
S4 C8 C10 S6 -0.6(5) . .
C2 S6 C10 C8 0.1(4) . .
C7 O11 C13A C14A 48.6(8) . .
C13B O11 C13A C14A -45.0(12) . .
C9 O12 C14A C13A 41.3(9) . .
C14B O12 C14A C13A -60.5(19) . .
O11 C13A C14A O12 -61.9(10) . .
C7 O11 C13B C14B -39.6(17) . .
C13A O11 C13B C14B 59.2(16) . .
C9 O12 C14B C13B -38.2(19) . .
C14A O12 C14B C13B 49(2) . .
O11 C13B C14B O12 53(2) . .
F17B P16 F17A F17B 180.000(1) 2 .
F18B P16 F17A F17B -81(3) . .
F18B P16 F17A F17B 99(3) 2 .
F19B P16 F17A F17B 18(3) 2 .
F19B P16 F17A F17B -162(3) . .
F18A P16 F17A F17B -37(2) 2 .
F18A P16 F17A F17B 143(2) . .
F19A P16 F17A F17B -122(3) . .
F19A P16 F17A F17B 58(3) 2 .
F17A P16 F17A F17B 26(3) 2 .
F17B P16 F17A F19B 162(3) . .
F17B P16 F17A F19B -18(3) 2 .
F18B P16 F17A F19B 81.3(10) . .
F18B P16 F17A F19B -98.7(10) 2 .
F19B P16 F17A F19B 180.0 2 .
F18A P16 F17A F19B 125.7(8) 2 .
F18A P16 F17A F19B -54.3(8) . .
F19A P16 F17A F19B 40.5(11) . .
F19A P16 F17A F19B -139.5(11) 2 .
F17A P16 F17A F19B -171.4(10) 2 .
F17B P16 F18A F18B -57.2(14) . 2
F17B P16 F18A F18B 122.8(14) 2 2
F18B P16 F18A F18B 180.000(1) . 2
F19B P16 F18A F18B 51.7(12) 2 2
F19B P16 F18A F18B -128.3(12) . 2
F18A P16 F18A F18B -26(53) 2 2
F19A P16 F18A F18B -164.2(12) . 2
F19A P16 F18A F18B 15.8(12) 2 2
F17A P16 F18A F18B -74.5(11) . 2
F17A P16 F18A F18B 105.5(11) 2 2
F17B P16 F18A F19B 71.1(9) . .
F17B P16 F18A F19B -108.9(9) 2 .
F18B P16 F18A F19B -51.7(12) . .
F18B P16 F18A F19B 128.3(12) 2 .
F19B P16 F18A F19B 180.0 2 .
F18A P16 F18A F19B 103(100) 2 .
F19A P16 F18A F19B -35.9(7) . .
F19A P16 F18A F19B 144.1(7) 2 .
F17A P16 F18A F19B 53.8(7) . .
F17A P16 F18A F19B -126.2(7) 2 .
F17B P16 F18A F17B 180.0 . 2
F18B P16 F18A F17B 57.2(14) . 2
F18B P16 F18A F17B -122.8(14) 2 2
F19B P16 F18A F17B -71.1(9) 2 2
F19B P16 F18A F17B 108.9(9) . 2
F18A P16 F18A F17B -149(95) 2 2
F19A P16 F18A F17B 73.0(9) . 2
F19A P16 F18A F17B -107.0(9) 2 2
F17A P16 F18A F17B 162.7(11) . 2
F17A P16 F18A F17B -17.3(11) 2 2
F17B P16 F19A F18B 80.5(15) . .
F17B P16 F19A F18B -99.5(15) 2 .
F18B P16 F19A F18B 180.000(2) 2 .
F19B P16 F19A F18B -26.7(16) 2 .
F19B P16 F19A F18B 153.3(16) . .
F18A P16 F19A F18B 17.1(13) 2 .
F18A P16 F19A F18B -162.9(13) . .
F19A P16 F19A F18B -137(30) 2 .
F17A P16 F19A F18B 103.6(13) . .
F17A P16 F19A F18B -76.4(13) 2 .
F17B P16 F19A F19B -72.8(13) . .
F17B P16 F19A F19B 107.2(13) 2 .
F18B P16 F19A F19B -153.3(16) . .
F18B P16 F19A F19B 26.7(16) 2 .
F19B P16 F19A F19B 180.0 2 .
F18A P16 F19A F19B -136.2(10) 2 .
F18A P16 F19A F19B 43.8(10) . .
F19A P16 F19A F19B 70(37) 2 .
F17A P16 F19A F19B -49.6(10) . .
F17A P16 F19A F19B 130.4(10) 2 .
F19B F17A F17B P16 -19(3) . .
P16 F17A F17B F18A 42(2) . 2
F19B F17A F17B F18A 23(5) . 2
F17B P16 F17B F17A -107(17) 2 .
F18B P16 F17B F17A 102(2) . .
F18B P16 F17B F17A -78(2) 2 .
F19B P16 F17B F17A -165(2) 2 .
F19B P16 F17B F17A 15(2) . .
F18A P16 F17B F17A 139(3) 2 .
F18A P16 F17B F17A -41(3) . .
F19A P16 F17B F17A 61(3) . .
F19A P16 F17B F17A -119(3) 2 .
F17A P16 F17B F17A 180.0 2 .
F17B P16 F17B F18A 114(18) 2 2
F18B P16 F17B F18A -37.2(8) . 2
F18B P16 F17B F18A 142.8(8) 2 2
F19B P16 F17B F18A 56.4(8) 2 2
F19B P16 F17B F18A -123.6(8) . 2
F18A P16 F17B F18A 180.000(1) . 2
F19A P16 F17B F18A -78.3(11) . 2
F19A P16 F17B F18A 101.7(11) 2 2
F17A P16 F17B F18A -139(3) . 2
F17A P16 F17B F18A 41(3) 2 2
F19B F19A F18B F18A -2(4) . 2
P16 F19A F18B F18A -32(2) . 2
F19B F19A F18B P16 30.1(17) . .
F17B P16 F18B F19A -105.9(13) . .
F17B P16 F18B F19A 74.1(13) 2 .
F18B P16 F18B F19A -60(2) 2 .
F19B P16 F18B F19A 160.4(11) 2 .
F19B P16 F18B F19A -19.6(11) . .
F18A P16 F18B F19A -155.9(18) 2 .
F18A P16 F18B F19A 24.1(18) . .
F19A P16 F18B F19A 180.0 2 .
F17A P16 F18B F19A -79.3(14) . .
F17A P16 F18B F19A 100.7(14) 2 .
F17B P16 F18B F18A 50.0(13) . 2
F17B P16 F18B F18A -130.0(13) 2 2
F18B P16 F18B F18A 96.2(14) 2 2
F19B P16 F18B F18A -43.7(11) 2 2
F19B P16 F18B F18A 136.3(11) . 2
F18A P16 F18B F18A 180.000(1) . 2
F19A P16 F18B F18A 155.9(18) . 2
F19A P16 F18B F18A -24.1(18) 2 2
F17A P16 F18B F18A 76.5(11) . 2
F17A P16 F18B F18A -103.5(11) 2 2
F18B F19A F19B P16 -30.5(17) . .
F18B F19A F19B F17A 20(2) . .
P16 F19A F19B F17A 50.9(7) . .
F18B F19A F19B F18A -76(2) . .
P16 F19A F19B F18A -45.2(8) . .
F17B P16 F19B F19A 111.3(13) . .
F17B P16 F19B F19A -68.7(13) 2 .
F18B P16 F19B F19A 17.4(11) . .
F18B P16 F19B F19A -162.6(11) 2 .
F19B P16 F19B F19A 140.6(11) 2 .
F18A P16 F19B F19A 51.8(12) 2 .
F18A P16 F19B F19A -128.2(12) . .
F19A P16 F19B F19A 180.0 2 .
F17A P16 F19B F19A 119.2(12) . .
F17A P16 F19B F19A -60.8(12) 2 .
F17B P16 F19B F17A -7.8(12) . .
F17B P16 F19B F17A 172.2(12) 2 .
F18B P16 F19B F17A -101.8(9) . .
F18B P16 F19B F17A 78.2(9) 2 .
F19B P16 F19B F17A 21.4(6) 2 .
F18A P16 F19B F17A -67.4(8) 2 .
F18A P16 F19B F17A 112.6(8) . .
F19A P16 F19B F17A -119.2(12) . .
F19A P16 F19B F17A 60.8(12) 2 .
F17A P16 F19B F17A 180.0 2 .
F17B P16 F19B F18A -120.5(10) . .
F17B P16 F19B F18A 59.5(10) 2 .
F18B P16 F19B F18A 145.6(9) . .
F18B P16 F19B F18A -34.4(9) 2 .
F19B P16 F19B F18A -91.2(7) 2 .
F18A P16 F19B F18A 180.0 2 .
F19A P16 F19B F18A 128.2(12) . .
F19A P16 F19B F18A -51.8(12) 2 .
F17A P16 F19B F18A -112.6(8) . .
F17A P16 F19B F18A 67.4(8) 2 .
F17B F17A F19B F19A -34(4) . .
P16 F17A F19B F19A -55.0(8) . .
F17B F17A F19B P16 21(3) . .
F17B F17A F19B F18A 74(3) . .
P16 F17A F19B F18A 52.9(5) . .
F18B F18A F19B F19A 96.8(14) 2 .
P16 F18A F19B F19A 49.1(11) . .
F17B F18A F19B F19A -2.7(13) 2 .
F18B F18A F19B P16 47.7(8) 2 .
F17B F18A F19B P16 -51.8(6) 2 .
F18B F18A F19B F17A -5.8(11) 2 .
P16 F18A F19B F17A -53.6(5) . .
F17B F18A F19B F17A -105.4(8) 2 .
